data_4132366
loop_
_publ_author_name
'Jia, Shiqi'
'Chen, Zhili'
'Zhang, Nan'
'Tan, Yu'
'Liu, Yidong'
'Deng, Jun'
'Yan, Hailong'

_publ_section_title
;
 Organocatalytic Enantioselective Construction of Axially Chiral
 Sulfone-Containing Styrenes.
;
_journal_issue 23
_journal_name_full 'Journal of the American Chemical Society'
_journal_page_first 7056
_journal_page_last 7060
_journal_paper_doi 10.1021/jacs.8b03211
_journal_volume 140
_journal_year 2018
_chemical_absolute_configuration ad
_chemical_formula_moiety 'C24 H18 O3 S'
_chemical_formula_sum 'C24 H18 O3 S'
_chemical_formula_weight 386.44
_space_group_crystal_system orthorhombic
_space_group_IT_number 19
_space_group_name_Hall 'P 2ac 2ab'
_space_group_name_H-M_alt 'P 21 21 21'
_atom_sites_solution_hydrogens geom
_atom_sites_solution_primary dual
_audit_creation_date 2017-12-06
_audit_creation_method
;
Olex2 1.2-alpha
(compiled 2017.06.06 svn.r3414 for OlexSys, GUI svn.r5353)
;
_cell_angle_alpha 90
_cell_angle_beta 90
_cell_angle_gamma 90
_cell_formula_units_Z 4
_cell_length_a 10.0521(4)
_cell_length_b 12.6929(8)
_cell_length_c 15.0985(8)
_cell_measurement_reflns_used 2537
_cell_measurement_temperature 292(2)
_cell_measurement_theta_max 25.7510
_cell_measurement_theta_min 4.0260
_cell_volume 1926.42(18)
_computing_molecular_graphics 'Olex2 (Dolomanov et al., 2009)'
_computing_publication_material 'Olex2 (Dolomanov et al., 2009)'
_computing_structure_refinement 'ShelXL (Sheldrick, 2015)'
_computing_structure_solution 'ShelXT (Sheldrick, 2015)'
_diffrn_ambient_temperature 292(2)
_diffrn_detector_area_resol_mean 16.0892
_diffrn_measured_fraction_theta_full 0.997
_diffrn_measured_fraction_theta_max 0.997
_diffrn_measurement_device_type 'SuperNova, Single source at offset, Eos'
_diffrn_measurement_method '\w scans'
_diffrn_radiation_type MoK\a
_diffrn_radiation_wavelength 0.71073
_diffrn_reflns_av_R_equivalents 0.0215
_diffrn_reflns_av_unetI/netI 0.0452
_diffrn_reflns_Laue_measured_fraction_full 0.997
_diffrn_reflns_Laue_measured_fraction_max 0.997
_diffrn_reflns_limit_h_max 12
_diffrn_reflns_limit_h_min -10
_diffrn_reflns_limit_k_max 14
_diffrn_reflns_limit_k_min -15
_diffrn_reflns_limit_l_max 16
_diffrn_reflns_limit_l_min -18
_diffrn_reflns_number 7484
_diffrn_reflns_point_group_measured_fraction_full 0.998
_diffrn_reflns_point_group_measured_fraction_max 0.998
_diffrn_reflns_theta_full 25.242
_diffrn_reflns_theta_max 26.363
_diffrn_reflns_theta_min 3.375
_diffrn_source 'micro-focus sealed X-ray tube'
_exptl_absorpt_coefficient_mu 0.190
_exptl_absorpt_correction_T_max 1.00000
_exptl_absorpt_correction_T_min 0.92136
_exptl_absorpt_correction_type multi-scan
_exptl_absorpt_process_details
;
CrysAlisPro 1.171.38.41k (Rigaku Oxford Diffraction, 2015)
Empirical absorption correction using spherical harmonics,
 implemented in SCALE3 ABSPACK scaling algorithm.
;
_exptl_crystal_colour Colorless
_exptl_crystal_density_diffrn 1.332
_exptl_crystal_description Block
_exptl_crystal_F_000 808
_exptl_crystal_size_max 0.35
_exptl_crystal_size_mid 0.34
_exptl_crystal_size_min 0.33
_refine_diff_density_max 0.158
_refine_diff_density_min -0.226
_refine_diff_density_rms 0.038
_refine_ls_abs_structure_details
;
 Flack x determined using 1201 quotients [(I+)-(I-)]/[(I+)+(I-)]
 (Parsons, Flack and Wagner, Acta Cryst. B69 (2013) 249-259).
;
_refine_ls_abs_structure_Flack 0.01(4)
_refine_ls_extinction_method none
_refine_ls_goodness_of_fit_ref 1.032
_refine_ls_hydrogen_treatment constr
_refine_ls_matrix_type full
_refine_ls_number_parameters 254
_refine_ls_number_reflns 3922
_refine_ls_number_restraints 0
_refine_ls_restrained_S_all 1.032
_refine_ls_R_factor_all 0.0546
_refine_ls_R_factor_gt 0.0411
_refine_ls_shift/su_max 0.000
_refine_ls_shift/su_mean 0.000
_refine_ls_structure_factor_coef Fsqd
_refine_ls_weighting_details 'w=1/[\s^2^(Fo^2^)+(0.0330P)^2^+0.3168P] where P=(Fo^2^+2Fc^2^)/3'
_refine_ls_weighting_scheme calc
_refine_ls_wR_factor_gt 0.0810
_refine_ls_wR_factor_ref 0.0899
_reflns_Friedel_coverage 0.756
_reflns_Friedel_fraction_full 0.999
_reflns_Friedel_fraction_max 0.999
_reflns_number_gt 3317
_reflns_number_total 3922
_reflns_threshold_expression 'I > 2\s(I)'
_cod_data_source_file ja8b03211_si_002.cif
_cod_data_source_block 20171130-yanhl-jsq-2
_cod_database_code 4132366
_shelx_shelxl_version_number 2014/7
_shelx_space_group_comment
;
The symmetry employed for this shelxl refinement is uniquely defined
by the following loop, which should always be used as a source of
symmetry information in preference to the above space-group names.
They are only intended as comments.
;
_oxdiff_exptl_absorpt_empirical_full_min 0.846
_oxdiff_exptl_absorpt_empirical_full_max 1.196
_oxdiff_exptl_absorpt_empirical_details
;
Empirical correction (ABSPACK) includes:
- Absorption correction using spherical harmonics
- Frame scaling
;
_olex2_refinement_description
;
1. Fixed Uiso
 At 1.2 times of:
  All C(H) groups
 At 1.5 times of:
  All O(H) groups
2.a Aromatic/amide H refined with riding coordinates:
 C11(H11), C7(H7), C17(H17), C14(H14), C12(H12), C15(H15), C16(H16), C20(H20),
 C1(H1A), C5(H5), C3(H3), C4(H4), C21(H21), C2(H2), C24(H24), C22(H22), C23(H23)
2.b Idealised tetrahedral OH refined as rotating group:
 O1(H1)
;
_olex2_submission_special_instructions 'No special instructions were received'

loop_
_space_group_symop_operation_xyz
'x, y, z'
'-x+1/2, -y, z+1/2'
'-x, y+1/2, -z+1/2'
'x+1/2, -y+1/2, -z'

loop_
_atom_site_label
_atom_site_type_symbol
_atom_site_fract_x
_atom_site_fract_y
_atom_site_fract_z
_atom_site_U_iso_or_equiv
_atom_site_adp_type
_atom_site_occupancy
_atom_site_site_symmetry_order
_atom_site_calc_flag
_atom_site_refinement_flags_posn
S1 S 0.58271(7) 0.36116(6) 0.34715(5) 0.0345(2) Uani 1 1 d .
O1 O 0.3480(2) 0.29407(19) 0.50887(14) 0.0432(6) Uani 1 1 d .
H1 H 0.3020 0.2521 0.5365 0.065 Uiso 1 1 calc GR
O2 O 0.5203(2) 0.26044(18) 0.33678(16) 0.0485(6) Uani 1 1 d .
O3 O 0.7130(2) 0.3652(2) 0.38862(14) 0.0448(6) Uani 1 1 d .
C10 C 0.2715(3) 0.3442(3) 0.44684(19) 0.0333(7) Uani 1 1 d .
C8 C 0.4733(3) 0.4461(3) 0.40790(19) 0.0312(7) Uani 1 1 d .
C9 C 0.3289(3) 0.4212(3) 0.39584(19) 0.0306(7) Uani 1 1 d .
C18 C 0.2512(3) 0.4737(3) 0.3301(2) 0.0313(7) Uani 1 1 d .
C11 C 0.1371(3) 0.3156(3) 0.4352(2) 0.0404(8) Uani 1 1 d .
H11 H 0.0997 0.2635 0.4707 0.048 Uiso 1 1 calc R
C7 C 0.5335(3) 0.5189(3) 0.4572(2) 0.0361(8) Uani 1 1 d .
H7 H 0.6259 0.5174 0.4541 0.043 Uiso 1 1 calc R
C19 C 0.5987(3) 0.4201(3) 0.2416(2) 0.0377(7) Uani 1 1 d .
C13 C 0.1152(3) 0.4439(3) 0.31853(19) 0.0345(7) Uani 1 1 d .
C17 C 0.3020(3) 0.5544(3) 0.2746(2) 0.0405(8) Uani 1 1 d .
H17 H 0.3893 0.5770 0.2819 0.049 Uiso 1 1 calc R
C14 C 0.0386(3) 0.4938(3) 0.2522(2) 0.0434(8) Uani 1 1 d .
H14 H -0.0499 0.4745 0.2447 0.052 Uiso 1 1 calc R
C6 C 0.4797(3) 0.6009(3) 0.5155(2) 0.0397(8) Uani 1 1 d .
C12 C 0.0627(3) 0.3636(3) 0.3730(2) 0.0424(8) Uani 1 1 d .
H12 H -0.0255 0.3434 0.3658 0.051 Uiso 1 1 calc R
C15 C 0.0916(4) 0.5689(3) 0.1994(2) 0.0467(9) Uani 1 1 d .
H15 H 0.0397 0.6004 0.1558 0.056 Uiso 1 1 calc R
C16 C 0.2247(3) 0.5994(3) 0.2104(2) 0.0465(9) Uani 1 1 d .
H16 H 0.2607 0.6509 0.1737 0.056 Uiso 1 1 calc R
C20 C 0.6626(4) 0.5154(3) 0.2332(3) 0.0550(10) Uani 1 1 d .
H20 H 0.7002 0.5480 0.2824 0.066 Uiso 1 1 calc R
C1 C 0.5708(4) 0.6632(3) 0.5604(2) 0.0525(10) Uani 1 1 d .
H1A H 0.6612 0.6525 0.5510 0.063 Uiso 1 1 calc R
C5 C 0.3448(3) 0.6198(3) 0.5299(3) 0.0555(10) Uani 1 1 d .
H5 H 0.2811 0.5801 0.5001 0.067 Uiso 1 1 calc R
C3 C 0.3984(4) 0.7569(3) 0.6332(3) 0.0676(12) Uani 1 1 d .
H3 H 0.3708 0.8082 0.6732 0.081 Uiso 1 1 calc R
C4 C 0.3058(4) 0.6974(4) 0.5885(3) 0.0703(13) Uani 1 1 d .
H4 H 0.2157 0.7095 0.5979 0.084 Uiso 1 1 calc R
C21 C 0.6702(5) 0.5620(4) 0.1509(4) 0.0781(14) Uani 1 1 d .
H21 H 0.7134 0.6263 0.1440 0.094 Uiso 1 1 calc R
C2 C 0.5307(4) 0.7407(3) 0.6187(3) 0.0664(12) Uani 1 1 d .
H2 H 0.5936 0.7816 0.6479 0.080 Uiso 1 1 calc R
C24 C 0.5440(4) 0.3694(4) 0.1697(2) 0.0651(11) Uani 1 1 d .
H24 H 0.5025 0.3044 0.1762 0.078 Uiso 1 1 calc R
C22 C 0.6139(5) 0.5134(6) 0.0796(4) 0.0921(19) Uani 1 1 d .
H22 H 0.6173 0.5459 0.0245 0.111 Uiso 1 1 calc R
C23 C 0.5523(5) 0.4172(6) 0.0876(3) 0.0911(18) Uani 1 1 d .
H23 H 0.5163 0.3844 0.0380 0.109 Uiso 1 1 calc R

loop_
_atom_site_aniso_label
_atom_site_aniso_U_11
_atom_site_aniso_U_22
_atom_site_aniso_U_33
_atom_site_aniso_U_23
_atom_site_aniso_U_13
_atom_site_aniso_U_12
S1 0.0264(3) 0.0358(4) 0.0413(4) 0.0044(4) 0.0012(3) 0.0019(4)
O1 0.0359(12) 0.0512(16) 0.0425(13) 0.0165(12) -0.0006(10) -0.0019(12)
O2 0.0435(13) 0.0337(13) 0.0683(16) 0.0002(12) 0.0105(12) -0.0028(11)
O3 0.0300(10) 0.0534(16) 0.0509(13) 0.0057(12) -0.0026(9) 0.0086(12)
C10 0.0282(14) 0.039(2) 0.0325(15) 0.0000(14) 0.0011(12) 0.0015(15)
C8 0.0252(14) 0.0358(19) 0.0325(16) 0.0051(14) 0.0014(12) 0.0028(14)
C9 0.0253(14) 0.0339(18) 0.0327(16) -0.0015(14) 0.0027(12) -0.0012(14)
C18 0.0277(15) 0.0309(17) 0.0352(16) -0.0029(13) 0.0004(12) -0.0004(13)
C11 0.0332(16) 0.048(2) 0.0402(18) 0.0091(16) 0.0058(14) -0.0092(16)
C7 0.0258(15) 0.042(2) 0.0400(18) -0.0002(15) 0.0014(13) -0.0016(15)
C19 0.0286(16) 0.042(2) 0.0424(17) 0.0046(15) 0.0054(14) 0.0057(16)
C13 0.0287(16) 0.0382(19) 0.0365(17) -0.0003(14) 0.0002(13) 0.0034(14)
C17 0.0349(18) 0.039(2) 0.0474(19) 0.0051(16) -0.0005(15) -0.0029(16)
C14 0.0316(17) 0.054(2) 0.0445(19) -0.0050(18) -0.0065(14) 0.0008(17)
C6 0.0399(17) 0.041(2) 0.0381(18) -0.0008(15) -0.0013(14) -0.0013(16)
C12 0.0270(15) 0.054(2) 0.0463(19) 0.0020(17) 0.0020(13) -0.0050(17)
C15 0.0460(19) 0.047(2) 0.0474(18) 0.0108(17) -0.0122(17) 0.0066(19)
C16 0.049(2) 0.042(2) 0.048(2) 0.0143(17) -0.0058(16) -0.0022(18)
C20 0.054(2) 0.049(2) 0.062(2) 0.012(2) 0.0129(18) 0.003(2)
C1 0.0435(19) 0.055(3) 0.059(2) -0.0115(19) 0.0003(17) -0.005(2)
C5 0.0380(19) 0.063(3) 0.065(2) -0.017(2) -0.0010(17) 0.002(2)
C3 0.074(3) 0.061(3) 0.068(3) -0.021(2) 0.004(2) 0.005(2)
C4 0.051(2) 0.080(3) 0.080(3) -0.019(3) 0.006(2) 0.013(2)
C21 0.073(3) 0.069(3) 0.093(3) 0.036(3) 0.032(3) 0.014(3)
C2 0.068(3) 0.062(3) 0.069(3) -0.025(2) -0.007(2) -0.007(2)
C24 0.057(2) 0.090(3) 0.048(2) -0.001(2) -0.0037(17) -0.010(2)
C22 0.073(3) 0.142(6) 0.061(3) 0.049(4) 0.015(3) 0.030(4)
C23 0.077(3) 0.148(6) 0.049(3) 0.005(3) -0.009(2) 0.002(4)

loop_
_atom_type_symbol
_atom_type_description
_atom_type_scat_dispersion_real
_atom_type_scat_dispersion_imag
_atom_type_scat_source
C C 0.0033 0.0016 'International Tables Vol C Tables 4.2.6.8 and 6.1.1.4'
H H 0.0000 0.0000 'International Tables Vol C Tables 4.2.6.8 and 6.1.1.4'
O O 0.0106 0.0060 'International Tables Vol C Tables 4.2.6.8 and 6.1.1.4'
S S 0.1246 0.1234 'International Tables Vol C Tables 4.2.6.8 and 6.1.1.4'

loop_
_geom_angle_atom_site_label_1
_geom_angle_atom_site_label_2
_geom_angle_atom_site_label_3
_geom_angle
O2 S1 O3 118.24(15)
O2 S1 C8 108.90(14)
O2 S1 C19 108.59(16)
O3 S1 C8 108.15(14)
O3 S1 C19 106.96(14)
C19 S1 C8 105.23(14)
C10 O1 H1 109.5
O1 C10 C9 118.6(3)
O1 C10 C11 120.3(3)
C9 C10 C11 121.1(3)
C9 C8 S1 113.9(2)
C7 C8 S1 115.1(2)
C7 C8 C9 131.0(3)
C10 C9 C8 119.4(3)
C10 C9 C18 119.5(3)
C18 C9 C8 121.1(3)
C9 C18 C13 119.0(3)
C17 C18 C9 123.4(3)
C17 C18 C13 117.6(3)
C10 C11 H11 119.9
C12 C11 C10 120.1(3)
C12 C11 H11 119.9
C8 C7 H7 114.3
C8 C7 C6 131.3(3)
C6 C7 H7 114.3
C20 C19 S1 119.9(3)
C24 C19 S1 118.5(3)
C24 C19 C20 121.6(3)
C14 C13 C18 119.3(3)
C12 C13 C18 118.5(3)
C12 C13 C14 122.2(3)
C18 C17 H17 119.5
C16 C17 C18 121.1(3)
C16 C17 H17 119.5
C13 C14 H14 119.3
C15 C14 C13 121.3(3)
C15 C14 H14 119.3
C1 C6 C7 117.1(3)
C1 C6 C5 117.9(3)
C5 C6 C7 125.0(3)
C11 C12 C13 121.7(3)
C11 C12 H12 119.1
C13 C12 H12 119.1
C14 C15 H15 120.0
C14 C15 C16 120.0(3)
C16 C15 H15 120.0
C17 C16 C15 120.7(3)
C17 C16 H16 119.7
C15 C16 H16 119.7
C19 C20 H20 120.4
C19 C20 C21 119.1(4)
C21 C20 H20 120.4
C6 C1 H1A 119.2
C2 C1 C6 121.7(4)
C2 C1 H1A 119.2
C6 C5 H5 120.1
C4 C5 C6 119.9(4)
C4 C5 H5 120.1
C4 C3 H3 120.1
C2 C3 H3 120.1
C2 C3 C4 119.8(4)
C5 C4 H4 119.5
C3 C4 C5 121.0(4)
C3 C4 H4 119.5
C20 C21 H21 120.2
C22 C21 C20 119.6(5)
C22 C21 H21 120.2
C1 C2 H2 120.1
C3 C2 C1 119.7(4)
C3 C2 H2 120.1
C19 C24 H24 120.7
C19 C24 C23 118.6(4)
C23 C24 H24 120.7
C21 C22 H22 119.3
C21 C22 C23 121.3(4)
C23 C22 H22 119.3
C24 C23 H23 120.2
C22 C23 C24 119.7(5)
C22 C23 H23 120.2

loop_
_geom_bond_atom_site_label_1
_geom_bond_atom_site_label_2
_geom_bond_distance
S1 O2 1.433(2)
S1 O3 1.452(2)
S1 C8 1.793(3)
S1 C19 1.768(3)
O1 H1 0.8200
O1 C10 1.369(3)
C10 C9 1.371(4)
C10 C11 1.410(4)
C8 C9 1.497(4)
C8 C7 1.332(4)
C9 C18 1.428(4)
C18 C13 1.429(4)
C18 C17 1.418(4)
C11 H11 0.9300
C11 C12 1.347(4)
C7 H7 0.9300
C7 C6 1.466(4)
C19 C20 1.376(5)
C19 C24 1.376(5)
C13 C14 1.412(4)
C13 C12 1.412(4)
C17 H17 0.9300
C17 C16 1.367(4)
C14 H14 0.9300
C14 C15 1.352(5)
C6 C1 1.387(4)
C6 C5 1.394(5)
C12 H12 0.9300
C15 H15 0.9300
C15 C16 1.403(5)
C16 H16 0.9300
C20 H20 0.9300
C20 C21 1.378(6)
C1 H1A 0.9300
C1 C2 1.379(5)
C5 H5 0.9300
C5 C4 1.380(5)
C3 H3 0.9300
C3 C4 1.376(5)
C3 C2 1.363(5)
C4 H4 0.9300
C21 H21 0.9300
C21 C22 1.364(7)
C2 H2 0.9300
C24 H24 0.9300
C24 C23 1.383(6)
C22 H22 0.9300
C22 C23 1.375(7)
C23 H23 0.9300
